data_1514241
loop_
_publ_author_name
'Moritomo, Y.'
'Ohishi, Y.'
'Kuriki, A.'
'Nishibori, E.'
'Takata, M.'
'Sakata, M.'

_publ_section_title
;
 High-pressure structural analysis of Mn3 O4
;
_journal_issue 3
_journal_name_full 'Journal of the Physical Society of Japan'
_journal_page_first 765
_journal_page_last 766
_journal_paper_doi 10.1143/JPSJ.72.765
_journal_volume 72
_journal_year 2003
_chemical_formula_structural 'Mn3 O4'
_chemical_formula_sum 'Mn3 O4'
_chemical_name_mineral Hausmannite
_chemical_name_systematic 'Manganese Dimanganese(III) Oxide'
_space_group_IT_number 57
_symmetry_Int_Tables_number 57
_symmetry_space_group_name_Hall '-P 2c 2b'
_symmetry_space_group_name_H-M 'P b c m'
_audit_creation_date 2004/10/01
_audit_update_record 2006/04/01
_cell_angle_alpha 90
_cell_angle_beta 90
_cell_angle_gamma 90
_cell_formula_units_Z 4
_cell_length_a 2.8960(23)
_cell_length_b 9.5081(56)
_cell_length_c 9.2587(84)
_cell_volume 254.9(3)
_refine_ls_R_factor_all 0.0043
_cod_data_source_file 'data_Mn3O4melanie097867.cif'
_cod_data_source_block /var/www/cod/tmp/uploads/1396619997.83-D290F29E9218B844.cif
_cod_original_cell_volume 254.94
_cod_database_code 1514241

loop_
_symmetry_equiv_pos_site_id
_symmetry_equiv_pos_as_xyz
1 'x, -y+1/2, z+1/2'
2 '-x, y+1/2, z'
3 'x, y, -z+1/2'
4 '-x, -y, -z'
5 '-x, y+1/2, -z+1/2'
6 'x, -y+1/2, -z'
7 '-x, -y, z+1/2'
8 'x, y, z'

loop_
_atom_site_label
_atom_site_type_symbol
_atom_site_symmetry_multiplicity
_atom_site_Wyckoff_symbol
_atom_site_fract_x
_atom_site_fract_y
_atom_site_fract_z
_atom_site_occupancy
_atom_site_attached_hydrogens
_atom_site_B_iso_or_equiv
Mn1 Mn2+ 4 d 0.708(1) 0.371(1) 0.250 1. 0 0.5
Mn2 Mn3+ 8 e 0.228(11) 0.132(1) 0.084(1) 1. 0 0.5
O1 O2- 4 c 0.838(23) 0.250 0 1. 0 0.5
O2 O2- 4 d 0.248(49) 0.173(5) 0.250 1. 0 0.5
O3 O2- 8 e 0.354(17) 0.451(2) 0.057(8) 1. 0 0.5

loop_
_atom_type_symbol
_atom_type_oxidation_number
Mn2+ 2
Mn3+ 3
O2- -2

loop_
_citation_id
_citation_journal_full
_citation_year
_citation_journal_volume
_citation_journal_issue
_citation_page_first
_citation_page_last
_citation_journal_id_ASTM
primary 'Journal of the Physical Society of Japan' 2003 72 3 765 766 JUPSAU
2 'Golden Book of Phase Transitions, Wroclaw' 2002 1 . 1 123 GBOPT5
